data_4001914
loop_
_publ_author_name
'Lin, Jian'
'Chai, Ping'
'Diefenbach, Kariem'
'Shatruk, Michael'
'Albrecht-Schmitt, Thomas E.'

_publ_section_title
;
 Challenges in the Search for Magnetic Coupling in 3d/4f Materials:
 Syntheses, Structures, and Magnetic Properties of the Lanthanide Copper
 Heterobimetallic Compounds, RE2Cu(TeO3)2(SO4)2
;
_journal_issue 6
_journal_name_full 'Chemistry of Materials'
_journal_page_first 2187
_journal_paper_doi 10.1021/cm500252q
_journal_volume 26
_journal_year 2014
_chemical_formula_moiety Dy2Cu(TeO3)2(SO4)2
_chemical_formula_sum 'Cu Dy2 O14 S2 Te2'
_chemical_formula_weight 931.86
_chemical_melting_point N//A
_chemical_name_common 'Dysprosium copper tellurite sulfate'
_chemical_name_systematic
; 
 ? 
;
_space_group_IT_number 2
_symmetry_cell_setting triclinic
_symmetry_space_group_name_Hall '-P 1'
_symmetry_space_group_name_H-M 'P -1'
_atom_sites_solution_hydrogens none
_atom_sites_solution_primary direct
_atom_sites_solution_secondary difmap
_audit_creation_method SHELXL-97
_cell_angle_alpha 62.479(2)
_cell_angle_beta 73.957(2)
_cell_angle_gamma 85.171(2)
_cell_formula_units_Z 1
_cell_length_a 5.1706(10)
_cell_length_b 7.8301(15)
_cell_length_c 8.1176(16)
_cell_measurement_reflns_used 1292
_cell_measurement_temperature 100(2)
_cell_measurement_theta_max 27.520
_cell_measurement_theta_min 2.94
_cell_volume 279.75(9)
_computing_cell_refinement 'smart saint'
_computing_data_collection smart
_computing_data_reduction SAINT
_computing_molecular_graphics 'SHELXP-97 (Sheldrick, 1997)'
_computing_publication_material 'SHELXCIF-97 (Sheldrick, 2000)'
_computing_structure_refinement 'SHELXL-97 (Sheldrick, 1997)'
_computing_structure_solution 'SHELXS-97 (Sheldrick, 1990)'
_diffrn_ambient_temperature 100(2)
_diffrn_detector_area_resol_mean 0
_diffrn_measured_fraction_theta_full 0.988
_diffrn_measured_fraction_theta_max 0.988
_diffrn_measurement_device_type 'BRUKER apex II'
_diffrn_measurement_method '0.5 wide w/ exposures'
_diffrn_radiation_monochromator 'Quazar optics'
_diffrn_radiation_source 'Imus microfocused'
_diffrn_radiation_type MoK\a
_diffrn_radiation_wavelength 0.71073
_diffrn_reflns_av_R_equivalents 0.0305
_diffrn_reflns_av_sigmaI/netI 0.0330
_diffrn_reflns_limit_h_max 6
_diffrn_reflns_limit_h_min -6
_diffrn_reflns_limit_k_max 10
_diffrn_reflns_limit_k_min -10
_diffrn_reflns_limit_l_max 10
_diffrn_reflns_limit_l_min -10
_diffrn_reflns_number 3320
_diffrn_reflns_theta_full 27.52
_diffrn_reflns_theta_max 27.52
_diffrn_reflns_theta_min 2.94
_exptl_absorpt_coefficient_mu 20.668
_exptl_absorpt_correction_T_max 0.437
_exptl_absorpt_correction_T_min 0.146
_exptl_absorpt_correction_type numerical
_exptl_absorpt_process_details SHELTXPREP
_exptl_crystal_colour 'light green'
_exptl_crystal_density_diffrn 5.531
_exptl_crystal_density_meas ?
_exptl_crystal_density_method 'not measured'
_exptl_crystal_description block
_exptl_crystal_F_000 409
_exptl_crystal_size_max 0.100
_exptl_crystal_size_mid 0.100
_exptl_crystal_size_min 0.040
_refine_diff_density_max 1.176
_refine_diff_density_min -1.818
_refine_diff_density_rms 0.296
_refine_ls_extinction_coef none
_refine_ls_extinction_method SHELXL
_refine_ls_goodness_of_fit_ref 1.162
_refine_ls_hydrogen_treatment none
_refine_ls_matrix_type full
_refine_ls_number_parameters 97
_refine_ls_number_reflns 1278
_refine_ls_number_restraints 0
_refine_ls_restrained_S_all 1.162
_refine_ls_R_factor_all 0.0209
_refine_ls_R_factor_gt 0.0207
_refine_ls_shift/su_max 0.001
_refine_ls_shift/su_mean 0.000
_refine_ls_structure_factor_coef Fsqd
_refine_ls_weighting_details 'calc w=1/[\s^2^(Fo^2^)+(0.0161P)^2^+1.1818P] where P=(Fo^2^+2Fc^2^)/3'
_refine_ls_weighting_scheme calc
_refine_ls_wR_factor_gt 0.0526
_refine_ls_wR_factor_ref 0.0527
_reflns_number_gt 1261
_reflns_number_total 1278
_reflns_threshold_expression >2sigma(I)
_cod_data_source_file cm500252q_si_002.cif
_cod_data_source_block Dy2Cu(TeO3)2(SO4)2
_cod_depositor_comments
;
The following automatic conversions were performed:

'_exptl_crystal_density_meas' value 'N/A' was changed to '?' - the
value is perceived as not measured.

Automatic conversion script
Id: cif_fix_values 3008 2015-01-20 13:52:24Z robertas 
;
_cod_original_sg_symbol_H-M P-1
_cod_database_code 4001914

loop_
_symmetry_equiv_pos_as_xyz
'x, y, z'
'-x, -y, -z'

loop_
_atom_site_label
_atom_site_type_symbol
_atom_site_fract_x
_atom_site_fract_y
_atom_site_fract_z
_atom_site_U_iso_or_equiv
_atom_site_adp_type
_atom_site_occupancy
_atom_site_symmetry_multiplicity
_atom_site_calc_flag
_atom_site_refinement_flags
Dy1 Dy 1.06899(4) 0.25022(3) 0.01909(3) 0.00415(9) Uani 1 1 d .
Te1 Te 0.50805(6) 0.27094(4) 0.34634(4) 0.00466(10) Uani 1 1 d .
Cu1 Cu 0.0000 0.0000 0.5000 0.00543(17) Uani 1 2 d S
S1 S -0.2549(2) 0.25377(17) 0.74661(17) 0.0052(2) Uani 1 1 d .
O7 O -0.1454(7) 0.4170(5) 0.7568(5) 0.0084(7) Uani 1 1 d .
O4 O -0.1366(7) 0.2536(5) 0.5613(5) 0.0068(7) Uani 1 1 d .
O6 O -0.5500(7) 0.2618(5) 0.7817(5) 0.0081(7) Uani 1 1 d .
O5 O -0.1784(7) 0.0791(5) 0.9069(5) 0.0069(7) Uani 1 1 d .
O3 O 0.7448(7) 0.4393(5) 0.1105(5) 0.0053(6) Uani 1 1 d .
O2 O 0.2697(7) 0.1880(5) 0.2563(5) 0.0067(7) Uani 1 1 d .
O1 O 0.7467(7) 0.0717(5) 0.3431(5) 0.0059(7) Uani 1 1 d .

loop_
_atom_site_aniso_label
_atom_site_aniso_U_11
_atom_site_aniso_U_22
_atom_site_aniso_U_33
_atom_site_aniso_U_23
_atom_site_aniso_U_13
_atom_site_aniso_U_12
Dy1 0.00405(13) 0.00378(14) 0.00504(13) -0.00234(10) -0.00128(9) 0.00031(9)
Te1 0.00380(17) 0.00506(17) 0.00565(17) -0.00289(14) -0.00122(12) 0.00011(12)
Cu1 0.0047(4) 0.0059(4) 0.0057(4) -0.0024(3) -0.0018(3) 0.0000(3)
S1 0.0047(5) 0.0039(6) 0.0062(6) -0.0015(5) -0.0015(4) 0.0002(4)
O7 0.0130(18) 0.0044(17) 0.0102(17) -0.0038(15) -0.0056(14) -0.0011(14)
O4 0.0057(16) 0.0094(18) 0.0050(16) -0.0046(15) 0.0017(13) -0.0011(13)
O6 0.0055(16) 0.0089(18) 0.0107(18) -0.0052(15) -0.0021(14) 0.0007(13)
O5 0.0100(17) 0.0025(17) 0.0068(17) -0.0004(15) -0.0036(13) 0.0017(13)
O3 0.0053(15) 0.0022(16) 0.0055(16) 0.0002(14) -0.0004(12) -0.0019(12)
O2 0.0071(16) 0.0077(17) 0.0059(16) -0.0020(15) -0.0042(13) -0.0012(13)
O1 0.0067(16) 0.0061(17) 0.0062(16) -0.0041(15) -0.0018(13) 0.0015(13)

loop_
_atom_type_symbol
_atom_type_description
_atom_type_scat_dispersion_real
_atom_type_scat_dispersion_imag
_atom_type_scat_source
O O 0.0106 0.0060 'International Tables Vol C Tables 4.2.6.8 and 6.1.1.4'
S S 0.1246 0.1234 'International Tables Vol C Tables 4.2.6.8 and 6.1.1.4'
Cu Cu 0.3201 1.2651 'International Tables Vol C Tables 4.2.6.8 and 6.1.1.4'
Te Te -0.5308 1.6751 'International Tables Vol C Tables 4.2.6.8 and 6.1.1.4'
Dy Dy -0.1892 4.4098 'International Tables Vol C Tables 4.2.6.8 and 6.1.1.4'

loop_
_geom_angle_atom_site_label_1
_geom_angle_atom_site_label_2
_geom_angle_atom_site_label_3
_geom_angle
_geom_angle_site_symmetry_1
_geom_angle_site_symmetry_3
O2 Dy1 O3 83.79(12) 1_655 2_765
O2 Dy1 O6 98.43(13) 1_655 1_754
O3 Dy1 O6 76.48(12) 2_765 1_754
O2 Dy1 O3 93.90(12) 1_655 .
O3 Dy1 O3 70.89(14) 2_765 .
O6 Dy1 O3 143.52(12) 1_754 .
O2 Dy1 O5 81.69(12) 1_655 2_656
O3 Dy1 O5 143.58(12) 2_765 2_656
O6 Dy1 O5 72.90(12) 1_754 2_656
O3 Dy1 O5 143.17(12) . 2_656
O2 Dy1 O7 162.16(13) 1_655 1_654
O3 Dy1 O7 80.31(12) 2_765 1_654
O6 Dy1 O7 85.70(12) 1_754 1_654
O3 Dy1 O7 73.30(12) . 1_654
O5 Dy1 O7 116.02(12) 2_656 1_654
O2 Dy1 O1 69.43(12) 1_655 .
O3 Dy1 O1 125.93(11) 2_765 .
O6 Dy1 O1 150.84(12) 1_754 .
O3 Dy1 O1 65.41(12) . .
O5 Dy1 O1 79.01(11) 2_656 .
O7 Dy1 O1 114.18(12) 1_654 .
O2 Dy1 O5 140.64(12) 1_655 1_654
O3 Dy1 O5 135.09(12) 2_765 1_654
O6 Dy1 O5 87.82(12) 1_754 1_654
O3 Dy1 O5 103.87(11) . 1_654
O5 Dy1 O5 63.02(14) 2_656 1_654
O7 Dy1 O5 56.45(11) 1_654 1_654
O1 Dy1 O5 86.37(11) . 1_654
O2 Dy1 S1 168.79(9) 1_655 1_654
O3 Dy1 S1 107.34(9) 2_765 1_654
O6 Dy1 S1 85.81(9) 1_754 1_654
O3 Dy1 S1 88.65(9) . 1_654
O5 Dy1 S1 89.72(9) 2_656 1_654
O7 Dy1 S1 27.83(8) 1_654 1_654
O1 Dy1 S1 101.96(8) . 1_654
O5 Dy1 S1 28.63(8) 1_654 1_654
O2 Dy1 Cu1 35.80(9) 1_655 1_655
O3 Dy1 Cu1 112.09(8) 2_765 1_655
O6 Dy1 Cu1 125.01(9) 1_754 1_655
O3 Dy1 Cu1 83.16(8) . 1_655
O5 Dy1 Cu1 71.97(8) 2_656 1_655
O7 Dy1 Cu1 148.24(9) 1_654 1_655
O1 Dy1 Cu1 34.60(8) . 1_655
O5 Dy1 Cu1 111.37(8) 1_654 1_655
S1 Dy1 Cu1 134.21(3) 1_654 1_655
O2 Dy1 Te1 83.13(9) 1_655 .
O3 Dy1 Te1 99.59(8) 2_765 .
O6 Dy1 Te1 175.54(9) 1_754 .
O3 Dy1 Te1 32.02(8) . .
O5 Dy1 Te1 111.51(8) 2_656 .
O7 Dy1 Te1 91.57(9) 1_654 .
O1 Dy1 Te1 33.59(8) . .
O5 Dy1 Te1 93.61(8) 1_654 .
S1 Dy1 Te1 93.43(3) 1_654 .
Cu1 Dy1 Te1 58.279(11) 1_655 .
O2 Dy1 Dy1 88.60(9) 1_655 2_765
O3 Dy1 Dy1 35.54(8) 2_765 2_765
O6 Dy1 Dy1 110.58(9) 1_754 2_765
O3 Dy1 Dy1 35.35(8) . 2_765
O5 Dy1 Dy1 170.13(8) 2_656 2_765
O7 Dy1 Dy1 73.75(8) 1_654 2_765
O1 Dy1 Dy1 95.93(8) . 2_765
O5 Dy1 Dy1 125.53(8) 1_654 2_765
S1 Dy1 Dy1 99.67(2) 1_654 2_765
Cu1 Dy1 Dy1 99.033(11) 1_655 2_765
Te1 Dy1 Dy1 65.197(8) . 2_765
O2 Te1 O3 100.32(15) . .
O2 Te1 O1 91.59(15) . .
O3 Te1 O1 87.09(15) . .
O2 Te1 Cu1 39.44(11) . .
O3 Te1 Cu1 139.76(10) . .
O1 Te1 Cu1 92.60(11) . .
O2 Te1 Dy1 94.47(11) . .
O3 Te1 Dy1 41.16(10) . .
O1 Te1 Dy1 46.23(11) . .
Cu1 Te1 Dy1 122.249(14) . .
O1 Cu1 O1 180.0 2_656 1_455
O1 Cu1 O2 86.11(14) 2_656 2_556
O1 Cu1 O2 93.89(14) 1_455 2_556
O1 Cu1 O2 93.89(14) 2_656 .
O1 Cu1 O2 86.11(14) 1_455 .
O2 Cu1 O2 180.0 2_556 .
O1 Cu1 O4 87.62(13) 2_656 2_556
O1 Cu1 O4 92.38(13) 1_455 2_556
O2 Cu1 O4 87.51(13) 2_556 2_556
O2 Cu1 O4 92.49(13) . 2_556
O1 Cu1 O4 92.38(13) 2_656 .
O1 Cu1 O4 87.62(13) 1_455 .
O2 Cu1 O4 92.49(13) 2_556 .
O2 Cu1 O4 87.51(13) . .
O4 Cu1 O4 180.00(6) 2_556 .
O1 Cu1 Te1 117.76(10) 2_656 2_556
O1 Cu1 Te1 62.24(10) 1_455 2_556
O2 Cu1 Te1 35.94(10) 2_556 2_556
O2 Cu1 Te1 144.06(10) . 2_556
O4 Cu1 Te1 73.57(9) 2_556 2_556
O4 Cu1 Te1 106.43(9) . 2_556
O1 Cu1 Te1 62.24(10) 2_656 .
O1 Cu1 Te1 117.76(10) 1_455 .
O2 Cu1 Te1 144.06(10) 2_556 .
O2 Cu1 Te1 35.94(10) . .
O4 Cu1 Te1 106.43(9) 2_556 .
O4 Cu1 Te1 73.57(9) . .
Te1 Cu1 Te1 180.0 2_556 .
O1 Cu1 Dy1 133.33(10) 2_656 1_455
O1 Cu1 Dy1 46.67(10) 1_455 1_455
O2 Cu1 Dy1 139.25(10) 2_556 1_455
O2 Cu1 Dy1 40.75(10) . 1_455
O4 Cu1 Dy1 84.93(9) 2_556 1_455
O4 Cu1 Dy1 95.07(9) . 1_455
Te1 Cu1 Dy1 104.009(8) 2_556 1_455
Te1 Cu1 Dy1 75.991(8) . 1_455
O1 Cu1 Dy1 46.67(10) 2_656 2_656
O1 Cu1 Dy1 133.33(10) 1_455 2_656
O2 Cu1 Dy1 40.75(10) 2_556 2_656
O2 Cu1 Dy1 139.25(10) . 2_656
O4 Cu1 Dy1 95.07(9) 2_556 2_656
O4 Cu1 Dy1 84.93(9) . 2_656
Te1 Cu1 Dy1 75.991(8) 2_556 2_656
Te1 Cu1 Dy1 104.009(8) . 2_656
Dy1 Cu1 Dy1 180.0 1_455 2_656
O4 S1 O6 109.5(2) . .
O4 S1 O7 112.3(2) . .
O6 S1 O7 109.8(2) . .
O4 S1 O5 110.8(2) . .
O6 S1 O5 111.1(2) . .
O7 S1 O5 103.2(2) . .
O4 S1 Dy1 125.08(15) . 1_456
O6 S1 Dy1 125.35(15) . 1_456
O7 S1 Dy1 50.10(14) . 1_456
O5 S1 Dy1 53.10(14) . 1_456
S1 O7 Dy1 102.06(18) . 1_456
S1 O4 Cu1 128.9(2) . .
S1 O6 Dy1 140.3(2) . 1_356
S1 O5 Dy1 138.3(2) . 2_656
S1 O5 Dy1 98.28(17) . 1_456
Dy1 O5 Dy1 116.98(14) 2_656 1_456
Te1 O3 Dy1 135.01(17) . 2_765
Te1 O3 Dy1 106.82(15) . .
Dy1 O3 Dy1 109.11(14) 2_765 .
Te1 O2 Cu1 104.62(16) . .
Te1 O2 Dy1 148.6(2) . 1_455
Cu1 O2 Dy1 103.45(14) . 1_455
Te1 O1 Cu1 117.91(17) . 1_655
Te1 O1 Dy1 100.17(15) . .
Cu1 O1 Dy1 98.73(14) 1_655 .

loop_
_geom_bond_atom_site_label_1
_geom_bond_atom_site_label_2
_geom_bond_distance
_geom_bond_site_symmetry_2
Dy1 O2 2.275(3) 1_655
Dy1 O3 2.327(3) 2_765
Dy1 O6 2.318(3) 1_754
Dy1 O3 2.337(3) .
Dy1 O5 2.417(3) 2_656
Dy1 O7 2.441(4) 1_654
Dy1 O1 2.494(3) .
Dy1 O5 2.514(3) 1_654
Dy1 S1 3.1113(13) 1_654
Dy1 Cu1 3.3890(7) 1_655
Dy1 Te1 3.3994(6) .
Dy1 Dy1 3.7996(8) 2_765
Te1 O2 1.883(3) .
Te1 O3 1.883(3) .
Te1 O1 1.911(3) .
Te1 Cu1 3.1047(6) .
Cu1 O1 1.947(3) 2_656
Cu1 O1 1.947(3) 1_455
Cu1 O2 2.038(4) 2_556
Cu1 O2 2.038(4) .
Cu1 O4 2.274(3) 2_556
Cu1 O4 2.275(3) .
Cu1 Te1 3.1046(6) 2_556
Cu1 Dy1 3.3890(7) 1_455
Cu1 Dy1 3.3890(7) 2_656
S1 O4 1.459(3) .
S1 O6 1.474(4) .
S1 O7 1.486(4) .
S1 O5 1.506(4) .
S1 Dy1 3.1113(13) 1_456
O7 Dy1 2.441(4) 1_456
O6 Dy1 2.318(3) 1_356
O5 Dy1 2.417(3) 2_656
O5 Dy1 2.514(3) 1_456
O3 Dy1 2.327(3) 2_765
O2 Dy1 2.275(3) 1_455
O1 Cu1 1.947(3) 1_655
